data_4102070
loop_
_publ_author_name
'Phoebe K. Allan'
'Bo Xiao'
'Simon J. Teat'
'Jason W. Knight'
'Russell E. Morris'

_publ_section_title
;
 In Situ Single-Crystal Diffraction Studies of the Structural Transition
 of Metal-Organic Framework Copper 5-Sulfoisophthalate, Cu-SIP-3
;
_journal_name_full 'Journal of the American Chemical Society'
_journal_page_first 3605
_journal_page_last 3611
_journal_paper_doi 10.1021/ja910600b
_journal_volume 132
_journal_year 2010
_chemical_formula_sum 'C8 H4 Cu2 O11 S'
_chemical_formula_weight 435.2650
_chemical_name_systematic
;
 ?
;
_space_group_IT_number 14
_symmetry_cell_setting monoclinic
_symmetry_space_group_name_Hall '-P 2yn'
_symmetry_space_group_name_H-M 'P 1 21/n 1'
_atom_sites_solution_hydrogens geom
_atom_sites_solution_primary direct
_atom_sites_solution_secondary difmap
_audit_creation_method SHELXL-97
_audit_update_record
;
2009-11-02 # Formatted by publCIF
;
_cell_angle_alpha 90.00
_cell_angle_beta 94.320(2)
_cell_angle_gamma 90.00
_cell_formula_units_Z 4
_cell_length_a 7.3413(8)
_cell_length_b 18.175(2)
_cell_length_c 10.1557(11)
_cell_measurement_reflns_used 4093
_cell_measurement_temperature 270
_cell_measurement_theta_max 33.7
_cell_measurement_theta_min 3.6
_cell_volume 1351.2(3)
_computing_cell_refinement 'SAINT (Bruker, 2006)'
_computing_data_collection 'APEXII (Bruker, 2006)'
_computing_data_reduction 'SAINT (Bruker, 2006)'
_computing_molecular_graphics 'Diamond 2.1a (Brandenberg, 1999)'
_computing_publication_material 'SHELXL97 (Sheldrick, 2008)'
_computing_structure_refinement 'SHELXL-97 (Sheldrick, 1997)'
_computing_structure_solution 'SIR97 (Altomare <i> et. al. </i>, 1999)'
_diffrn_ambient_temperature 293(2)
_diffrn_detector_area_resol_mean -
_diffrn_measured_fraction_theta_full 0.987
_diffrn_measured_fraction_theta_max 0.987
_diffrn_measurement_device_type 'Bruker AXS APEXII'
_diffrn_measurement_method /w
_diffrn_radiation_monochromator 'Si(111) Crystal'
_diffrn_radiation_source '11.3.1 ALS, LBNL. CA'
_diffrn_radiation_type synchrotron
_diffrn_radiation_wavelength 0.77490
_diffrn_reflns_av_R_equivalents 0.0549
_diffrn_reflns_av_sigmaI/netI 0.0577
_diffrn_reflns_limit_h_max 10
_diffrn_reflns_limit_h_min -10
_diffrn_reflns_limit_k_max 25
_diffrn_reflns_limit_k_min -25
_diffrn_reflns_limit_l_max 14
_diffrn_reflns_limit_l_min -14
_diffrn_reflns_number 14297
_diffrn_reflns_theta_full 33.65
_diffrn_reflns_theta_max 33.65
_diffrn_reflns_theta_min 3.61
_diffrn_standards_decay_% -
_diffrn_standards_interval_count -
_diffrn_standards_interval_time -
_diffrn_standards_number -
_exptl_absorpt_coefficient_mu 3.358
_exptl_absorpt_correction_type multi-scan
_exptl_crystal_colour blue
_exptl_crystal_density_diffrn 2.135
_exptl_crystal_density_method 'not measured'
_exptl_crystal_description 'Block, well formed'
_exptl_crystal_F_000 852
_exptl_crystal_size_max 0.1
_exptl_crystal_size_mid 0.06
_exptl_crystal_size_min 0.04
_refine_diff_density_max 1.025
_refine_diff_density_min -0.695
_refine_diff_density_rms 0.150
_refine_ls_extinction_method none
_refine_ls_goodness_of_fit_ref 1.021
_refine_ls_hydrogen_treatment constr
_refine_ls_matrix_type full
_refine_ls_number_parameters 199
_refine_ls_number_reflns 4093
_refine_ls_number_restraints 0
_refine_ls_restrained_S_all 1.021
_refine_ls_R_factor_all 0.0488
_refine_ls_R_factor_gt 0.0439
_refine_ls_shift/su_max 0.001
_refine_ls_shift/su_mean 0.000
_refine_ls_structure_factor_coef Fsqd
_refine_ls_weighting_details 'calc w=1/[\s^2^(Fo^2^)+(0.1000P)^2^+0.0000P] where P=(Fo^2^+2Fc^2^)/3'
_refine_ls_weighting_scheme calc
_refine_ls_wR_factor_gt 0.1388
_refine_ls_wR_factor_ref 0.1428
_reflns_number_gt 3564
_reflns_number_total 4093
_reflns_threshold_expression >2sigma(I)
_cod_data_source_file ja910600b_270K.cif
_cod_data_source_block test
_cod_original_formula_sum 'C8 H4 Cu2 S O11'
_cod_database_code 4102070

loop_
_symmetry_equiv_pos_as_xyz
'x, y, z'
'-x+1/2, y+1/2, -z+1/2'
'-x, -y, -z'
'x-1/2, -y-1/2, z-1/2'

loop_
_atom_site_label
_atom_site_type_symbol
_atom_site_fract_x
_atom_site_fract_y
_atom_site_fract_z
_atom_site_U_iso_or_equiv
_atom_site_adp_type
_atom_site_occupancy
_atom_site_symmetry_multiplicity
_atom_site_calc_flag
_atom_site_refinement_flags
_atom_site_disorder_assembly
_atom_site_disorder_group
Cu1 Cu 0.13363(5) 0.094353(17) 0.78221(3) 0.02276(12) Uani 1 1 d . . .
Cu2 Cu -0.04588(4) 0.068434(16) 1.06753(3) 0.02143(12) Uani 1 1 d . . .
S3 S 0.11800(9) 0.43448(4) 1.30917(6) 0.02370(16) Uani 1 1 d . . .
O1 O 0.0496(3) 0.16797(11) 1.08502(18) 0.0305(4) Uani 1 1 d . . .
O2 O 0.1291(2) 0.03504(10) 0.94283(17) 0.0199(3) Uani 1 1 d . . .
O3 O 0.1587(3) 0.01243(11) 0.6628(2) 0.0338(5) Uani 1 1 d . . .
O4 O 0.1165(3) 0.18615(11) 0.87471(19) 0.0313(5) Uani 1 1 d . . .
O5 O 0.1211(5) 0.51271(15) 1.2979(3) 0.0569(8) Uani 1 1 d . . .
O6 O -0.1902(4) 0.08968(12) 1.2126(2) 0.0334(5) Uani 1 1 d . . .
O7 O -0.2256(4) 0.09574(16) 0.8861(3) 0.0489(7) Uani 1 1 d . . .
O8 O -0.0497(3) 0.40505(15) 1.3574(2) 0.0408(6) Uani 1 1 d . . .
C1 C 0.1364(4) 0.39551(14) 1.1507(3) 0.0234(5) Uani 1 1 d . . .
C2 C 0.2268(4) 0.40446(13) 0.9297(3) 0.0235(5) Uani 1 1 d . . .
C3 C 0.1948(4) 0.32932(14) 0.9139(3) 0.0261(5) Uani 1 1 d . . .
H3 H 0.2173 0.3068 0.8345 0.031 Uiso 1 1 calc R . .
C4 C 0.1300(4) 0.28762(13) 1.0149(2) 0.0238(5) Uani 1 1 d . . .
C5 C 0.0955(4) 0.20712(14) 0.9910(2) 0.0237(5) Uani 1 1 d . . .
C6 C 0.1000(4) 0.32066(14) 1.1348(3) 0.0250(5) Uani 1 1 d . . .
H6 H 0.0565 0.2933 1.2032 0.030 Uiso 1 1 calc R . .
C7 C 0.1983(4) 0.43820(14) 1.0497(3) 0.0250(5) Uani 1 1 d . . .
H7 H 0.2204 0.4882 1.0620 0.030 Uiso 1 1 calc R . .
C8 C 0.2020(4) -0.05380(15) 0.6823(3) 0.0240(5) Uani 1 1 d . . .
O9W O 0.1161(4) 0.15468(13) 0.6222(2) 0.0420(6) Uani 1 1 d . . .
O10W O 0.0381(5) 0.30131(18) 0.5872(3) 0.0709(10) Uani 1 1 d . . .
O11W O 0.2146(5) 0.1323(3) 0.3627(3) 0.0787(11) Uani 1 1 d . . .

loop_
_atom_site_aniso_label
_atom_site_aniso_U_11
_atom_site_aniso_U_22
_atom_site_aniso_U_33
_atom_site_aniso_U_23
_atom_site_aniso_U_13
_atom_site_aniso_U_12
Cu1 0.0378(2) 0.01412(19) 0.01752(19) -0.00089(10) 0.00973(13) 0.00155(11)
Cu2 0.0344(2) 0.01380(18) 0.01778(19) -0.00084(10) 0.01295(13) -0.00255(11)
S3 0.0303(3) 0.0228(3) 0.0186(3) -0.0049(2) 0.0061(2) 0.0000(2)
O1 0.0561(13) 0.0160(8) 0.0211(9) -0.0014(7) 0.0141(8) -0.0102(8)
O2 0.0258(8) 0.0142(8) 0.0207(8) 0.0013(6) 0.0093(6) 0.0007(6)
O3 0.0626(14) 0.0192(10) 0.0210(9) -0.0027(7) 0.0120(9) 0.0102(9)
O4 0.0592(13) 0.0151(8) 0.0220(9) -0.0016(7) 0.0181(9) -0.0027(8)
O5 0.112(3) 0.0226(12) 0.0383(13) -0.0098(9) 0.0223(15) -0.0010(13)
O6 0.0551(13) 0.0207(10) 0.0276(10) -0.0001(7) 0.0254(9) 0.0037(9)
O7 0.0432(13) 0.0559(17) 0.0445(15) 0.0210(12) -0.0167(11) -0.0146(11)
O8 0.0354(11) 0.0608(17) 0.0279(11) -0.0089(10) 0.0143(9) -0.0033(10)
C1 0.0348(13) 0.0182(11) 0.0186(11) -0.0030(8) 0.0107(9) -0.0006(9)
C2 0.0367(13) 0.0142(11) 0.0213(12) 0.0024(8) 0.0128(10) -0.0025(9)
C3 0.0422(14) 0.0165(11) 0.0212(11) -0.0003(9) 0.0129(10) -0.0020(10)
C4 0.0387(13) 0.0134(10) 0.0206(11) -0.0020(8) 0.0114(9) -0.0027(9)
C5 0.0363(13) 0.0152(10) 0.0207(11) -0.0011(8) 0.0091(9) -0.0023(9)
C6 0.0386(14) 0.0170(11) 0.0211(11) -0.0010(9) 0.0137(9) -0.0047(9)
C7 0.0382(14) 0.0157(11) 0.0223(12) -0.0006(8) 0.0111(10) -0.0014(9)
C8 0.0348(13) 0.0173(11) 0.0214(11) -0.0032(9) 0.0124(9) 0.0019(9)
O9W 0.0805(17) 0.0240(11) 0.0222(10) 0.0032(8) 0.0092(10) 0.0081(11)
O10W 0.102(3) 0.0397(16) 0.067(2) 0.0194(14) -0.0207(19) -0.0159(16)
O11W 0.092(3) 0.101(3) 0.0437(17) 0.0052(19) 0.0111(17) 0.015(2)

loop_
_atom_type_symbol
_atom_type_description
_atom_type_scat_dispersion_real
_atom_type_scat_dispersion_imag
_atom_type_scat_source
C C 0.0033 0.0016 'International Tables Vol C Tables 4.2.6.8 and 6.1.1.4'
H H 0.0000 0.0000 'International Tables Vol C Tables 4.2.6.8 and 6.1.1.4'
O O 0.0106 0.0060 'International Tables Vol C Tables 4.2.6.8 and 6.1.1.4'
S S 0.1246 0.1234 'International Tables Vol C Tables 4.2.6.8 and 6.1.1.4'
Cu Cu 0.3201 1.2651 'International Tables Vol C Tables 4.2.6.8 and 6.1.1.4'

loop_
_geom_angle_atom_site_label_1
_geom_angle_atom_site_label_2
_geom_angle_atom_site_label_3
_geom_angle
_geom_angle_site_symmetry_1
_geom_angle_site_symmetry_3
_geom_angle_publ_flag
O4 Cu1 O3 170.03(9) . . ?
O4 Cu1 O9W 85.23(9) . . ?
O3 Cu1 O9W 85.09(9) . . ?
O4 Cu1 O2 93.72(8) . . ?
O3 Cu1 O2 96.13(8) . . ?
O9W Cu1 O2 175.20(10) . . ?
O4 Cu1 O8 86.42(10) . 4_665 ?
O3 Cu1 O8 93.88(10) . 4_665 ?
O9W Cu1 O8 105.33(10) . 4_665 ?
O2 Cu1 O8 79.25(8) . 4_665 ?
O6 Cu2 O1 87.63(9) . . ?
O6 Cu2 O2 169.24(9) . . ?
O1 Cu2 O2 95.60(8) . . ?
O6 Cu2 O2 92.64(8) . 3_557 ?
O1 Cu2 O2 176.27(9) . 3_557 ?
O2 Cu2 O2 83.47(8) . 3_557 ?
O6 Cu2 O7 105.19(12) . . ?
O1 Cu2 O7 93.15(9) . . ?
O2 Cu2 O7 84.92(10) . . ?
O2 Cu2 O7 90.37(9) 3_557 . ?
O6 Cu2 Cu2 133.42(7) . 3_557 ?
O1 Cu2 Cu2 137.37(7) . 3_557 ?
O2 Cu2 Cu2 41.88(5) . 3_557 ?
O2 Cu2 Cu2 41.59(5) 3_557 3_557 ?
O7 Cu2 Cu2 86.86(8) . 3_557 ?
O5 S3 O7 113.86(19) . 4_666 ?
O5 S3 O8 114.25(18) . . ?
O7 S3 O8 109.54(17) 4_666 . ?
O5 S3 C1 108.82(14) . . ?
O7 S3 C1 103.12(14) 4_666 . ?
O8 S3 C1 106.38(14) . . ?
C5 O1 Cu2 124.96(17) . . ?
Cu1 O2 Cu2 114.82(9) . . ?
Cu1 O2 Cu2 120.26(9) . 3_557 ?
Cu2 O2 Cu2 96.53(7) . 3_557 ?
C8 O3 Cu1 132.22(19) . . ?
C5 O4 Cu1 137.42(18) . . ?
C8 O6 Cu2 128.60(19) 3_557 . ?
S3 O7 Cu2 138.96(16) 4_565 . ?
S3 O8 Cu1 135.62(16) . 4_566 ?
C7 C1 C6 122.0(2) . . ?
C7 C1 S3 119.9(2) . . ?
C6 C1 S3 117.9(2) . . ?
C3 C2 C7 119.8(2) . . ?
C3 C2 C8 118.4(2) . 2_556 ?
C7 C2 C8 121.8(2) . 2_556 ?
C4 C3 C2 120.9(2) . . ?
C3 C4 C6 119.8(2) . . ?
C3 C4 C5 118.4(2) . . ?
C6 C4 C5 121.8(2) . . ?
O1 C5 O4 126.8(2) . . ?
O1 C5 C4 118.7(2) . . ?
O4 C5 C4 114.5(2) . . ?
C4 C6 C1 118.8(2) . . ?
C1 C7 C2 118.6(2) . . ?
O3 C8 O6 126.7(2) . 3_557 ?
O3 C8 C2 117.7(2) . 2_546 ?
O6 C8 C2 115.6(2) 3_557 2_546 ?

loop_
_geom_bond_atom_site_label_1
_geom_bond_atom_site_label_2
_geom_bond_distance
_geom_bond_site_symmetry_2
_geom_bond_publ_flag
Cu1 O4 1.9235(19) . ?
Cu1 O3 1.938(2) . ?
Cu1 O9W 1.956(2) . ?
Cu1 O2 1.9576(17) . ?
Cu1 O8 2.392(2) 4_665 ?
Cu2 O6 1.918(2) . ?
Cu2 O1 1.9433(19) . ?
Cu2 O2 1.9664(17) . ?
Cu2 O2 1.9777(18) 3_557 ?
Cu2 O7 2.240(2) . ?
Cu2 Cu2 2.9432(6) 3_557 ?
S3 O5 1.427(3) . ?
S3 O7 1.448(2) 4_666 ?
S3 O8 1.461(2) . ?
S3 C1 1.772(3) . ?
O1 C5 1.257(3) . ?
O2 Cu2 1.9777(18) 3_557 ?
O3 C8 1.257(3) . ?
O4 C5 1.261(3) . ?
O6 C8 1.259(3) 3_557 ?
O7 S3 1.448(2) 4_565 ?
O8 Cu1 2.392(2) 4_566 ?
C1 C7 1.390(4) . ?
C1 C6 1.393(3) . ?
C2 C3 1.393(3) . ?
C2 C7 1.394(4) . ?
C2 C8 1.494(3) 2_556 ?
C3 C4 1.388(3) . ?
C4 C6 1.390(3) . ?
C4 C5 1.501(3) . ?
C8 O6 1.259(3) 3_557 ?
C8 C2 1.494(3) 2_546 ?
